data_7030563
loop_
_publ_author_name
'Li, Qiang'
'Wang, Longsheng'
'Yin, Panchao'
'Wei, Yongge'
'Hao, Jian'
'Zhu, Yulin'
'Zhu, Li'
'Yuan, Gu'

_publ_section_title
;
 Convenient syntheses and structural characterizations of
 mono-substituted alkylimido hexamolybdates: [Mo6O18(NR)]2&#x2212; (R =
 Me, Et, n-Pr, i-Pr, n-Bu, t-Bu, Cy, Hex, Ode)
;
_journal_coden_ASTM DTARAF
_journal_issue 7
_journal_name_full 'Dalton Transactions'
_journal_page_first 1172
_journal_page_last 1179
_journal_paper_doi 10.1039/b813924e
_journal_year 2009
_chemical_formula_sum 'C37.5 H84 Mo6 N3 O18.5'
_chemical_formula_weight 1448.72
_space_group_IT_number 14
_symmetry_cell_setting monoclinic
_symmetry_space_group_name_Hall '-P 2yn'
_symmetry_space_group_name_H-M 'P 1 21/n 1'
_atom_sites_solution_hydrogens geom
_atom_sites_solution_primary direct
_atom_sites_solution_secondary difmap
_audit_creation_method SHELXL-97
_cell_angle_alpha 90.00
_cell_angle_beta 105.4010(10)
_cell_angle_gamma 90.00
_cell_formula_units_Z 4
_cell_length_a 17.3661(7)
_cell_length_b 16.8920(7)
_cell_length_c 19.8925(8)
_cell_measurement_reflns_used 9632
_cell_measurement_temperature 296(2)
_cell_measurement_theta_max 27.44
_cell_measurement_theta_min 2.41
_cell_volume 5625.9(4)
_computing_cell_refinement 'Bruker SMART'
_computing_data_collection 'Bruker SMART'
_computing_data_reduction 'Bruker SAINT'
_computing_molecular_graphics 'Bruker SHELXTL'
_computing_publication_material 'Bruker SHELXTL'
_computing_structure_refinement 'SHELXL-97 (Sheldrick, 1997)'
_computing_structure_solution 'SHELXS-97 (Sheldrick, 1990)'
_diffrn_ambient_temperature 296(2)
_diffrn_measured_fraction_theta_full 0.998
_diffrn_measured_fraction_theta_max 0.998
_diffrn_measurement_device_type 'CCD area detector'
_diffrn_measurement_method 'phi and omega scans'
_diffrn_radiation_monochromator graphite
_diffrn_radiation_source 'fine-focus sealed tube'
_diffrn_radiation_type MoK\a
_diffrn_radiation_wavelength 0.71073
_diffrn_reflns_av_R_equivalents 0.0447
_diffrn_reflns_av_sigmaI/netI 0.0496
_diffrn_reflns_limit_h_max 20
_diffrn_reflns_limit_h_min -15
_diffrn_reflns_limit_k_max 20
_diffrn_reflns_limit_k_min -19
_diffrn_reflns_limit_l_max 22
_diffrn_reflns_limit_l_min -23
_diffrn_reflns_number 31391
_diffrn_reflns_theta_full 25.00
_diffrn_reflns_theta_max 25.00
_diffrn_reflns_theta_min 2.12
_exptl_absorpt_coefficient_mu 1.361
_exptl_absorpt_correction_T_max 0.9351
_exptl_absorpt_correction_T_min 0.6856
_exptl_absorpt_correction_type multi-scan
_exptl_crystal_colour yellow
_exptl_crystal_density_diffrn 1.710
_exptl_crystal_density_method 'not measured'
_exptl_crystal_description tabular
_exptl_crystal_F_000 2920
_exptl_crystal_size_max 0.30
_exptl_crystal_size_mid 0.15
_exptl_crystal_size_min 0.05
_refine_diff_density_max 1.669
_refine_diff_density_min -0.590
_refine_diff_density_rms 0.117
_refine_ls_extinction_method none
_refine_ls_goodness_of_fit_ref 1.015
_refine_ls_hydrogen_treatment constr
_refine_ls_matrix_type full
_refine_ls_number_parameters 575
_refine_ls_number_reflns 9899
_refine_ls_number_restraints 33
_refine_ls_restrained_S_all 1.017
_refine_ls_R_factor_all 0.0922
_refine_ls_R_factor_gt 0.0595
_refine_ls_shift/su_max 0.003
_refine_ls_shift/su_mean 0.000
_refine_ls_structure_factor_coef Fsqd
_refine_ls_weighting_details 'calc w=1/[\s^2^(Fo^2^)+(0.0895P)^2^+0.9718P] where P=(Fo^2^+2Fc^2^)/3'
_refine_ls_weighting_scheme calc
_refine_ls_wR_factor_gt 0.1431
_refine_ls_wR_factor_ref 0.1608
_reflns_number_gt 6601
_reflns_number_total 9899
_reflns_threshold_expression >2sigma(I)
_cod_duplicate_entry 7000462
_cod_data_source_file b813924e.txt
_cod_data_source_block compound-6
_cod_original_sg_symbol_H-M 'P 2(1)/n'
_cod_original_formula_sum 'C37.50 H84 Mo6 N3 O18.50'
_cod_database_code 7030563

loop_
_symmetry_equiv_pos_as_xyz
'x, y, z'
'-x+1/2, y+1/2, -z+1/2'
'-x, -y, -z'
'x-1/2, -y-1/2, z-1/2'

loop_
_atom_site_label
_atom_site_type_symbol
_atom_site_fract_x
_atom_site_fract_y
_atom_site_fract_z
_atom_site_U_iso_or_equiv
_atom_site_adp_type
_atom_site_occupancy
_atom_site_symmetry_multiplicity
_atom_site_calc_flag
_atom_site_refinement_flags
_atom_site_disorder_group
Mo6 Mo -0.02863(4) -0.16837(4) -0.35693(3) 0.05072(18) Uani 1 1 d . .
Mo2 Mo -0.13023(4) -0.28618(4) -0.28023(4) 0.0618(2) Uani 1 1 d . .
Mo4 Mo 0.11768(4) -0.29903(4) -0.32703(4) 0.0645(2) Uani 1 1 d . .
Mo3 Mo 0.05217(4) -0.23159(4) -0.19789(3) 0.0649(2) Uani 1 1 d . .
Mo5 Mo 0.01547(4) -0.41578(4) -0.25027(4) 0.0667(2) Uani 1 1 d . .
Mo1 Mo -0.06300(4) -0.35051(4) -0.40663(4) 0.0676(2) Uani 1 1 d . .
O1 O -0.0076(2) -0.2928(2) -0.3044(2) 0.0434(10) Uani 1 1 d . .
O2 O -0.2195(3) -0.2787(3) -0.2626(4) 0.0907(19) Uani 1 1 d . .
O3 O 0.0951(4) -0.1879(4) -0.1213(3) 0.102(2) Uani 1 1 d . .
O4 O 0.2084(3) -0.3082(3) -0.3415(4) 0.093(2) Uani 1 1 d . .
O5 O 0.0286(4) -0.5039(3) -0.2101(4) 0.099(2) Uani 1 1 d . .
O6 O -0.0400(3) -0.0778(3) -0.3949(3) 0.0704(14) Uani 1 1 d . .
O7 O -0.0669(3) -0.2378(3) -0.4322(2) 0.0616(13) Uani 1 1 d . .
O8 O -0.0379(3) -0.4415(3) -0.3440(3) 0.0728(15) Uani 1 1 d . .
O9 O -0.1551(3) -0.3313(3) -0.3704(3) 0.0686(14) Uani 1 1 d . .
O10 O 0.0500(3) -0.3495(3) -0.4046(3) 0.0738(15) Uani 1 1 d . .
O11 O -0.0921(3) -0.3849(3) -0.2423(3) 0.0668(14) Uani 1 1 d . .
O12 O -0.1225(3) -0.1848(3) -0.3281(3) 0.0610(13) Uani 1 1 d . .
O13 O -0.0577(4) -0.2348(3) -0.2009(3) 0.0770(16) Uani 1 1 d . .
O14 O 0.0254(3) -0.1450(2) -0.2610(2) 0.0586(12) Uani 1 1 d . .
O15 O 0.0544(3) -0.3433(3) -0.1753(3) 0.0721(15) Uani 1 1 d . .
O16 O 0.1410(3) -0.2531(3) -0.2362(3) 0.0673(14) Uani 1 1 d . .
O17 O 0.0794(3) -0.1987(3) -0.3633(3) 0.0579(12) Uani 1 1 d . .
O18 O 0.1108(3) -0.3997(3) -0.2771(3) 0.0734(15) Uani 1 1 d . .
N1 N -0.1053(5) -0.3933(5) -0.4862(4) 0.092(2) Uani 1 1 d . .
N2 N 0.1655(4) 0.0673(4) -0.3724(3) 0.0641(16) Uani 1 1 d . .
N3 N -0.2349(4) -0.0580(4) -0.1762(4) 0.083(2) Uani 1 1 d . .
C1 C -0.1389(7) -0.4309(7) -0.5521(5) 0.103(3) Uani 1 1 d . .
C2 C -0.2127(8) -0.3812(9) -0.5983(7) 0.182(8) Uani 1 1 d . .
H2A H -0.1948 -0.3293 -0.6070 0.274 Uiso 1 1 calc R .
H2B H -0.2532 -0.3766 -0.5737 0.274 Uiso 1 1 calc R .
H2C H -0.2344 -0.4078 -0.6418 0.274 Uiso 1 1 calc R .
C3 C -0.1698(7) -0.5084(6) -0.5422(6) 0.117(4) Uani 1 1 d . .
H3A H -0.2093 -0.5033 -0.5166 0.176 Uiso 1 1 calc R .
H3B H -0.1270 -0.5414 -0.5166 0.176 Uiso 1 1 calc R .
H3C H -0.1937 -0.5319 -0.5868 0.176 Uiso 1 1 calc R .
C4 C -0.0784(6) -0.4310(7) -0.5930(6) 0.116(4) Uani 1 1 d . .
H4A H -0.0616 -0.3777 -0.5980 0.174 Uiso 1 1 calc R .
H4B H -0.1015 -0.4533 -0.6383 0.174 Uiso 1 1 calc R .
H4C H -0.0332 -0.4622 -0.5691 0.174 Uiso 1 1 calc R .
C5 C 0.1856(5) -0.0185(5) -0.3794(5) 0.076(2) Uani 1 1 d . .
H5A H 0.1451 -0.0508 -0.3673 0.092 Uiso 1 1 calc R .
H5B H 0.1831 -0.0289 -0.4279 0.092 Uiso 1 1 calc R .
C6 C 0.2654(7) -0.0437(6) -0.3357(7) 0.117(4) Uani 1 1 d D .
H6A H 0.2680 -0.0345 -0.2869 0.140 Uiso 1 1 calc R .
H6B H 0.3063 -0.0116 -0.3474 0.140 Uiso 1 1 calc R .
C7 C 0.2816(7) -0.1288(6) -0.3458(9) 0.157(6) Uani 1 1 d D .
H7A H 0.2348 -0.1589 -0.3435 0.188 Uiso 1 1 calc R .
H7B H 0.2879 -0.1351 -0.3925 0.188 Uiso 1 1 calc R .
C8 C 0.3506(9) -0.1642(8) -0.2972(10) 0.185(8) Uani 1 1 d . .
H8A H 0.3553 -0.2185 -0.3098 0.277 Uiso 1 1 calc R .
H8B H 0.3442 -0.1615 -0.2508 0.277 Uiso 1 1 calc R .
H8C H 0.3979 -0.1359 -0.2991 0.277 Uiso 1 1 calc R .
C9 C 0.2233(5) 0.1231(5) -0.3946(4) 0.068(2) Uani 1 1 d . .
H9A H 0.2051 0.1770 -0.3919 0.082 Uiso 1 1 calc R .
H9B H 0.2753 0.1182 -0.3614 0.082 Uiso 1 1 calc R .
C10 C 0.2328(5) 0.1092(5) -0.4670(4) 0.075(2) Uani 1 1 d . .
H10A H 0.1811 0.1128 -0.5008 0.090 Uiso 1 1 calc R .
H10B H 0.2539 0.0565 -0.4698 0.090 Uiso 1 1 calc R .
C11 C 0.2889(6) 0.1699(6) -0.4842(5) 0.089(3) Uani 1 1 d . .
H11A H 0.2655 0.2221 -0.4841 0.106 Uiso 1 1 calc R .
H11B H 0.3387 0.1690 -0.4478 0.106 Uiso 1 1 calc R .
C12 C 0.3064(6) 0.1572(6) -0.5525(6) 0.103(3) Uani 1 1 d . .
H12A H 0.3416 0.1980 -0.5601 0.155 Uiso 1 1 calc R .
H12B H 0.2575 0.1588 -0.5890 0.155 Uiso 1 1 calc R .
H12C H 0.3314 0.1065 -0.5526 0.155 Uiso 1 1 calc R .
C13 C 0.1699(5) 0.0876(5) -0.2965(4) 0.069(2) Uani 1 1 d . .
H13A H 0.2242 0.0784 -0.2687 0.083 Uiso 1 1 calc R .
H13B H 0.1591 0.1437 -0.2939 0.083 Uiso 1 1 calc R .
C14 C 0.1142(5) 0.0425(5) -0.2641(4) 0.075(2) Uani 1 1 d . .
H14A H 0.0597 0.0499 -0.2920 0.090 Uiso 1 1 calc R .
H14B H 0.1265 -0.0135 -0.2638 0.090 Uiso 1 1 calc R .
C15 C 0.1213(6) 0.0696(6) -0.1915(5) 0.085(3) Uani 1 1 d . .
H15A H 0.1099 0.1259 -0.1925 0.102 Uiso 1 1 calc R .
H15B H 0.1761 0.0622 -0.1644 0.102 Uiso 1 1 calc R .
C16 C 0.0670(7) 0.0279(6) -0.1548(6) 0.113(4) Uani 1 1 d . .
H16A H 0.0753 0.0491 -0.1086 0.169 Uiso 1 1 calc R .
H16B H 0.0788 -0.0277 -0.1519 0.169 Uiso 1 1 calc R .
H16C H 0.0123 0.0358 -0.1804 0.169 Uiso 1 1 calc R .
C17 C 0.0802(4) 0.0791(5) -0.4190(4) 0.072(2) Uani 1 1 d . .
H17A H 0.0806 0.0681 -0.4667 0.086 Uiso 1 1 calc R .
H17B H 0.0460 0.0399 -0.4058 0.086 Uiso 1 1 calc R .
C18 C 0.0434(5) 0.1583(6) -0.4172(5) 0.081(2) Uani 1 1 d . .
H18A H 0.0721 0.1977 -0.4366 0.097 Uiso 1 1 calc R .
H18B H 0.0467 0.1729 -0.3693 0.097 Uiso 1 1 calc R .
C19 C -0.0444(6) 0.1557(7) -0.4597(5) 0.100(3) Uani 1 1 d . .
H19A H -0.0466 0.1411 -0.5073 0.119 Uiso 1 1 calc R .
H19B H -0.0716 0.1148 -0.4407 0.119 Uiso 1 1 calc R .
C20 C -0.0883(7) 0.2326(8) -0.4606(7) 0.133(5) Uani 1 1 d . .
H20A H -0.1427 0.2264 -0.4876 0.200 Uiso 1 1 calc R .
H20B H -0.0630 0.2731 -0.4809 0.200 Uiso 1 1 calc R .
H20C H -0.0873 0.2472 -0.4137 0.200 Uiso 1 1 calc R .
C21 C -0.2007(5) -0.0459(6) -0.2377(5) 0.090(3) Uani 1 1 d U .
H21A H -0.2040 -0.0956 -0.2628 0.108 Uiso 1 1 calc R .
H21B H -0.1445 -0.0327 -0.2203 0.108 Uiso 1 1 calc R .
C22 C -0.2412(7) 0.0180(7) -0.2886(6) 0.121(4) Uani 1 1 d U .
H22A H -0.2949 0.0015 -0.3127 0.145 Uiso 1 1 calc R .
H22B H -0.2446 0.0666 -0.2635 0.145 Uiso 1 1 calc R .
C23 C -0.1931(9) 0.0320(9) -0.3406(8) 0.164(4) Uani 1 1 d DU .
H23A H -0.1401 0.0497 -0.3156 0.196 Uiso 1 1 calc R .
H23B H -0.1873 -0.0179 -0.3629 0.196 Uiso 1 1 calc R .
C24 C -0.2277(9) 0.0900(9) -0.3947(8) 0.164(4) Uani 1 1 d DU .
H24A H -0.1953 0.0936 -0.4269 0.245 Uiso 1 1 calc R .
H24B H -0.2298 0.1408 -0.3737 0.245 Uiso 1 1 calc R .
H24C H -0.2807 0.0738 -0.4192 0.245 Uiso 1 1 calc R .
C25 C -0.2257(6) 0.0156(5) -0.1319(5) 0.090(3) Uani 1 1 d . .
H25A H -0.2572 0.0576 -0.1593 0.108 Uiso 1 1 calc R .
H25B H -0.2475 0.0052 -0.0926 0.108 Uiso 1 1 calc R .
C26 C -0.1410(7) 0.0445(7) -0.1043(6) 0.114(4) Uani 1 1 d . .
H26A H -0.1082 0.0018 -0.0795 0.137 Uiso 1 1 calc R .
H26B H -0.1202 0.0596 -0.1431 0.137 Uiso 1 1 calc R .
C27 C -0.1362(8) 0.1122(8) -0.0575(7) 0.132(4) Uani 1 1 d . .
H27A H -0.1688 0.1546 -0.0832 0.158 Uiso 1 1 calc R .
H27B H -0.1594 0.0968 -0.0201 0.158 Uiso 1 1 calc R .
C28 C -0.0562(10) 0.1435(10) -0.0263(8) 0.165(6) Uani 1 1 d . .
H28A H -0.0596 0.1876 0.0032 0.248 Uiso 1 1 calc R .
H28B H -0.0328 0.1605 -0.0625 0.248 Uiso 1 1 calc R .
H28C H -0.0236 0.1029 0.0010 0.248 Uiso 1 1 calc R .
C29 C -0.1900(6) -0.1281(6) -0.1372(6) 0.095(3) Uani 1 1 d . .
H29A H -0.1333 -0.1184 -0.1296 0.115 Uiso 1 1 calc R .
H29B H -0.2033 -0.1744 -0.1668 0.115 Uiso 1 1 calc R .
C30 C -0.2055(9) -0.1470(7) -0.0675(7) 0.128(4) Uani 1 1 d . .
H30A H -0.1891 -0.1029 -0.0357 0.154 Uiso 1 1 calc R .
H30B H -0.2620 -0.1563 -0.0735 0.154 Uiso 1 1 calc R .
C31 C -0.1588(10) -0.2197(10) -0.0384(8) 0.158(6) Uani 1 1 d D .
H31A H -0.1803 -0.2652 -0.0671 0.190 Uiso 1 1 calc R .
H31B H -0.1035 -0.2131 -0.0389 0.190 Uiso 1 1 calc R .
C32 C -0.1633(12) -0.2331(14) 0.0332(10) 0.237(9) Uani 1 1 d D .
H32A H -0.1326 -0.2791 0.0519 0.356 Uiso 1 1 calc R .
H32B H -0.2180 -0.2411 0.0334 0.356 Uiso 1 1 calc R .
H32C H -0.1423 -0.1879 0.0614 0.356 Uiso 1 1 calc R .
C33 C -0.3244(6) -0.0750(6) -0.1995(6) 0.099(3) Uani 1 1 d . .
H33A H -0.3441 -0.0787 -0.1583 0.119 Uiso 1 1 calc R .
H33B H -0.3508 -0.0303 -0.2266 0.119 Uiso 1 1 calc R .
C34 C -0.3477(7) -0.1473(8) -0.2409(8) 0.146(5) Uani 1 1 d D .
H34A H -0.3394 -0.1379 -0.2866 0.175 Uiso 1 1 calc R .
H34B H -0.3110 -0.1889 -0.2192 0.175 Uiso 1 1 calc R .
C35 C -0.4288(9) -0.1780(9) -0.2515(11) 0.184(7) Uani 1 1 d D .
H35A H -0.4659 -0.1382 -0.2763 0.221 Uiso 1 1 calc R .
H35B H -0.4388 -0.1847 -0.2061 0.221 Uiso 1 1 calc R .
C36 C -0.4477(10) -0.2531(10) -0.2896(12) 0.221(9) Uani 1 1 d . .
H36A H -0.5015 -0.2684 -0.2916 0.332 Uiso 1 1 calc R .
H36B H -0.4115 -0.2935 -0.2661 0.332 Uiso 1 1 calc R .
H36C H -0.4424 -0.2466 -0.3361 0.332 Uiso 1 1 calc R .
C38 C 0.4781(14) -0.0301(13) -0.4788(11) 0.415(16) Uiso 0.50 1 d PD .
O19 O 0.447(2) -0.075(2) -0.447(2) 0.415(16) Uiso 0.50 1 d PD .
C37 C 0.522(2) 0.0440(16) -0.4463(10) 0.415(16) Uiso 1 1 d D 1

loop_
_atom_site_aniso_label
_atom_site_aniso_U_11
_atom_site_aniso_U_22
_atom_site_aniso_U_33
_atom_site_aniso_U_23
_atom_site_aniso_U_13
_atom_site_aniso_U_12
Mo6 0.0491(4) 0.0441(4) 0.0548(4) 0.0024(3) 0.0065(3) 0.0020(3)
Mo2 0.0535(4) 0.0500(4) 0.0894(5) -0.0039(3) 0.0319(4) 0.0027(3)
Mo4 0.0434(4) 0.0531(4) 0.0984(6) 0.0008(4) 0.0216(4) 0.0015(3)
Mo3 0.0813(5) 0.0526(4) 0.0507(4) -0.0045(3) -0.0003(3) -0.0074(3)
Mo5 0.0596(5) 0.0385(4) 0.1010(6) 0.0073(3) 0.0197(4) 0.0008(3)
Mo1 0.0665(5) 0.0646(5) 0.0695(5) -0.0308(4) 0.0145(4) -0.0123(3)
O1 0.038(2) 0.036(2) 0.055(3) -0.0061(19) 0.010(2) -0.0007(17)
O2 0.071(4) 0.077(4) 0.141(6) 0.002(4) 0.057(4) 0.012(3)
O3 0.139(6) 0.087(5) 0.058(4) -0.013(3) -0.009(4) -0.013(4)
O4 0.063(4) 0.076(4) 0.147(6) 0.008(4) 0.043(4) 0.004(3)
O5 0.096(5) 0.054(4) 0.149(6) 0.028(4) 0.036(4) 0.008(3)
O6 0.067(3) 0.059(3) 0.079(4) 0.015(3) 0.008(3) 0.002(2)
O7 0.055(3) 0.074(4) 0.048(3) -0.009(2) 0.000(2) -0.008(2)
O8 0.071(4) 0.048(3) 0.106(4) -0.028(3) 0.034(3) -0.011(2)
O9 0.045(3) 0.066(3) 0.089(4) -0.015(3) 0.008(3) -0.016(2)
O10 0.075(4) 0.066(3) 0.090(4) -0.019(3) 0.039(3) -0.003(3)
O11 0.066(3) 0.048(3) 0.094(4) 0.010(3) 0.035(3) 0.000(2)
O12 0.052(3) 0.049(3) 0.082(4) 0.001(2) 0.016(3) 0.013(2)
O13 0.136(5) 0.047(3) 0.054(3) -0.006(2) 0.036(3) 0.012(3)
O14 0.077(3) 0.035(2) 0.056(3) -0.004(2) 0.004(2) -0.004(2)
O15 0.085(4) 0.056(3) 0.066(3) 0.015(3) 0.003(3) -0.003(3)
O16 0.046(3) 0.054(3) 0.090(4) 0.009(3) -0.002(3) -0.005(2)
O17 0.049(3) 0.051(3) 0.072(3) 0.009(2) 0.014(2) 0.000(2)
O18 0.053(3) 0.048(3) 0.118(5) 0.008(3) 0.020(3) 0.008(2)
N1 0.094(6) 0.094(6) 0.087(5) -0.044(4) 0.022(4) -0.021(4)
N2 0.053(4) 0.064(4) 0.068(4) -0.008(3) 0.003(3) -0.009(3)
N3 0.079(5) 0.059(4) 0.116(6) -0.010(4) 0.033(5) 0.020(4)
C1 0.119(9) 0.112(9) 0.079(7) -0.051(6) 0.028(6) -0.015(7)
C2 0.150(12) 0.190(15) 0.156(13) -0.076(11) -0.049(10) 0.114(11)
C3 0.155(11) 0.068(7) 0.129(9) -0.043(6) 0.037(8) -0.032(6)
C4 0.099(8) 0.132(10) 0.121(9) -0.058(8) 0.035(7) -0.002(7)
C5 0.069(6) 0.063(5) 0.098(7) -0.008(5) 0.023(5) -0.012(4)
C6 0.103(9) 0.070(7) 0.164(11) -0.003(7) 0.013(8) 0.001(6)
C7 0.099(10) 0.072(8) 0.281(19) -0.027(10) 0.018(11) 0.002(6)
C8 0.135(13) 0.078(9) 0.31(2) -0.009(11) 0.011(13) 0.013(8)
C9 0.056(5) 0.063(5) 0.083(6) -0.004(4) 0.013(4) -0.012(4)
C10 0.061(5) 0.086(6) 0.073(6) -0.003(5) 0.007(4) -0.012(4)
C11 0.094(7) 0.085(7) 0.085(7) 0.006(5) 0.019(5) -0.013(5)
C12 0.092(8) 0.110(9) 0.107(8) 0.010(7) 0.024(6) -0.009(6)
C13 0.071(6) 0.064(5) 0.060(5) -0.003(4) -0.003(4) -0.004(4)
C14 0.085(6) 0.067(5) 0.071(6) -0.004(4) 0.017(5) -0.011(4)
C15 0.095(7) 0.080(6) 0.076(6) 0.002(5) 0.016(5) -0.008(5)
C16 0.143(10) 0.097(8) 0.110(8) -0.017(7) 0.053(8) -0.020(7)
C17 0.052(5) 0.093(7) 0.062(5) -0.001(4) 0.002(4) -0.013(4)
C18 0.060(6) 0.097(7) 0.076(6) 0.010(5) 0.002(4) 0.007(5)
C19 0.074(7) 0.152(10) 0.077(6) 0.017(6) 0.026(5) -0.003(6)
C20 0.093(9) 0.165(13) 0.141(11) 0.042(9) 0.029(7) 0.049(8)
C21 0.075(6) 0.096(7) 0.108(7) -0.009(5) 0.041(5) 0.029(5)
C22 0.134(9) 0.099(8) 0.141(9) 0.017(6) 0.056(7) 0.028(6)
C23 0.166(9) 0.163(10) 0.183(10) 0.050(7) 0.083(8) 0.034(7)
C24 0.166(9) 0.163(10) 0.183(10) 0.050(7) 0.083(8) 0.034(7)
C25 0.100(8) 0.067(6) 0.114(8) -0.016(5) 0.047(6) 0.002(5)
C26 0.129(10) 0.091(8) 0.131(10) -0.025(7) 0.050(8) -0.002(7)
C27 0.107(10) 0.135(11) 0.156(12) -0.045(9) 0.040(9) -0.012(8)
C28 0.173(16) 0.180(15) 0.150(13) -0.031(11) 0.057(12) 0.001(12)
C29 0.082(7) 0.073(6) 0.131(9) -0.010(6) 0.028(6) 0.009(5)
C30 0.162(12) 0.092(9) 0.129(11) 0.003(8) 0.037(9) 0.019(8)
C31 0.170(15) 0.162(15) 0.136(13) 0.032(11) 0.030(11) -0.026(11)
C32 0.22(2) 0.30(3) 0.171(19) 0.032(19) 0.021(16) -0.012(18)
C33 0.077(7) 0.089(7) 0.138(9) -0.025(6) 0.043(6) 0.015(5)
C34 0.090(9) 0.131(11) 0.222(16) -0.071(11) 0.050(9) -0.005(7)
C35 0.151(15) 0.113(11) 0.31(2) -0.047(13) 0.101(15) -0.014(10)
C36 0.146(14) 0.137(14) 0.37(3) -0.110(16) 0.046(15) -0.032(10)

loop_
_atom_type_symbol
_atom_type_description
_atom_type_scat_dispersion_real
_atom_type_scat_dispersion_imag
_atom_type_scat_source
C C 0.0033 0.0016 'International Tables Vol C Tables 4.2.6.8 and 6.1.1.4'
H H 0.0000 0.0000 'International Tables Vol C Tables 4.2.6.8 and 6.1.1.4'
N N 0.0061 0.0033 'International Tables Vol C Tables 4.2.6.8 and 6.1.1.4'
O O 0.0106 0.0060 'International Tables Vol C Tables 4.2.6.8 and 6.1.1.4'
Mo Mo -1.6832 0.6857 'International Tables Vol C Tables 4.2.6.8 and 6.1.1.4'

loop_
_geom_angle_atom_site_label_1
_geom_angle_atom_site_label_2
_geom_angle_atom_site_label_3
_geom_angle
_geom_angle_site_symmetry_1
_geom_angle_site_symmetry_3
O6 Mo6 O7 103.5(2) . .
O6 Mo6 O12 105.1(2) . .
O7 Mo6 O12 90.0(2) . .
O6 Mo6 O14 103.0(2) . .
O7 Mo6 O14 153.1(2) . .
O12 Mo6 O14 87.8(2) . .
O6 Mo6 O17 101.8(2) . .
O7 Mo6 O17 85.9(2) . .
O12 Mo6 O17 152.95(19) . .
O14 Mo6 O17 84.0(2) . .
O6 Mo6 O1 177.7(2) . .
O7 Mo6 O1 76.98(19) . .
O12 Mo6 O1 77.06(17) . .
O14 Mo6 O1 76.37(16) . .
O17 Mo6 O1 75.95(16) . .
O2 Mo2 O11 103.3(3) . .
O2 Mo2 O9 103.7(3) . .
O11 Mo2 O9 89.5(2) . .
O2 Mo2 O13 103.4(3) . .
O11 Mo2 O13 89.3(2) . .
O9 Mo2 O13 152.4(2) . .
O2 Mo2 O12 102.6(2) . .
O11 Mo2 O12 154.07(19) . .
O9 Mo2 O12 85.4(2) . .
O13 Mo2 O12 83.8(2) . .
O2 Mo2 O1 178.4(2) . .
O11 Mo2 O1 78.13(17) . .
O9 Mo2 O1 76.94(18) . .
O13 Mo2 O1 75.86(19) . .
O12 Mo2 O1 75.96(16) . .
O4 Mo4 O10 103.1(3) . .
O4 Mo4 O17 105.5(3) . .
O10 Mo4 O17 90.8(2) . .
O4 Mo4 O16 103.1(3) . .
O10 Mo4 O16 153.1(2) . .
O17 Mo4 O16 87.8(2) . .
O4 Mo4 O18 100.9(3) . .
O10 Mo4 O18 85.1(2) . .
O17 Mo4 O18 153.5(2) . .
O16 Mo4 O18 84.3(2) . .
O4 Mo4 O1 177.1(2) . .
O10 Mo4 O1 76.56(18) . .
O17 Mo4 O1 77.40(17) . .
O16 Mo4 O1 76.92(18) . .
O18 Mo4 O1 76.15(17) . .
O3 Mo3 O13 104.0(3) . .
O3 Mo3 O14 103.5(3) . .
O13 Mo3 O14 86.2(2) . .
O3 Mo3 O16 103.5(3) . .
O13 Mo3 O16 152.5(2) . .
O14 Mo3 O16 88.0(2) . .
O3 Mo3 O15 103.9(3) . .
O13 Mo3 O15 86.4(2) . .
O14 Mo3 O15 152.6(2) . .
O16 Mo3 O15 86.5(2) . .
O3 Mo3 O1 179.8(3) . .
O13 Mo3 O1 75.98(18) . .
O14 Mo3 O1 76.74(17) . .
O16 Mo3 O1 76.56(18) . .
O15 Mo3 O1 75.92(19) . .
O5 Mo5 O18 104.1(3) . .
O5 Mo5 O8 103.6(3) . .
O18 Mo5 O8 89.5(2) . .
O5 Mo5 O15 102.8(3) . .
O18 Mo5 O15 88.5(2) . .
O8 Mo5 O15 153.2(2) . .
O5 Mo5 O11 101.9(3) . .
O18 Mo5 O11 153.9(2) . .
O8 Mo5 O11 85.0(2) . .
O15 Mo5 O11 85.1(2) . .
O5 Mo5 O1 177.6(2) . .
O18 Mo5 O1 78.29(18) . .
O8 Mo5 O1 76.73(19) . .
O15 Mo5 O1 76.71(18) . .
O11 Mo5 O1 75.66(16) . .
N1 Mo1 O9 102.7(3) . .
N1 Mo1 O10 101.7(3) . .
O9 Mo1 O10 155.6(2) . .
N1 Mo1 O8 103.0(3) . .
O9 Mo1 O8 87.8(2) . .
O10 Mo1 O8 86.6(2) . .
N1 Mo1 O7 101.1(3) . .
O9 Mo1 O7 87.7(2) . .
O10 Mo1 O7 87.8(2) . .
O8 Mo1 O7 155.9(2) . .
N1 Mo1 O1 178.8(3) . .
O9 Mo1 O1 77.73(18) . .
O10 Mo1 O1 77.88(19) . .
O8 Mo1 O1 78.07(18) . .
O7 Mo1 O1 77.83(17) . .
Mo1 O1 Mo2 90.72(14) . .
Mo1 O1 Mo5 90.62(14) . .
Mo2 O1 Mo5 90.10(14) . .
Mo1 O1 Mo6 90.41(15) . .
Mo2 O1 Mo6 90.38(14) . .
Mo5 O1 Mo6 178.9(2) . .
Mo1 O1 Mo3 179.1(2) . .
Mo2 O1 Mo3 90.13(14) . .
Mo5 O1 Mo3 89.71(15) . .
Mo6 O1 Mo3 89.25(13) . .
Mo1 O1 Mo4 90.15(14) . .
Mo2 O1 Mo4 179.1(2) . .
Mo5 O1 Mo4 89.65(14) . .
Mo6 O1 Mo4 89.86(14) . .
Mo3 O1 Mo4 89.00(14) . .
Mo6 O7 Mo1 114.7(2) . .
Mo5 O8 Mo1 114.5(2) . .
Mo2 O9 Mo1 114.5(2) . .
Mo4 O10 Mo1 115.3(2) . .
Mo2 O11 Mo5 116.1(2) . .
Mo6 O12 Mo2 116.6(2) . .
Mo3 O13 Mo2 117.9(2) . .
Mo3 O14 Mo6 117.6(2) . .
Mo5 O15 Mo3 117.5(3) . .
Mo4 O16 Mo3 117.4(2) . .
Mo4 O17 Mo6 116.8(2) . .
Mo5 O18 Mo4 115.9(2) . .
C1 N1 Mo1 178.3(8) . .
C5 N2 C9 112.4(6) . .
C5 N2 C13 110.8(6) . .
C9 N2 C13 106.4(6) . .
C5 N2 C17 106.1(6) . .
C9 N2 C17 110.4(6) . .
C13 N2 C17 110.7(6) . .
C21 N3 C25 111.0(7) . .
C21 N3 C29 105.2(7) . .
C25 N3 C29 112.6(8) . .
C21 N3 C33 111.7(8) . .
C25 N3 C33 105.9(6) . .
C29 N3 C33 110.7(7) . .
N1 C1 C3 110.6(9) . .
N1 C1 C4 109.0(9) . .
C3 C1 C4 114.4(9) . .
N1 C1 C2 111.2(9) . .
C3 C1 C2 106.4(11) . .
C4 C1 C2 105.1(11) . .
C1 C2 H2A 109.5 . .
C1 C2 H2B 109.5 . .
H2A C2 H2B 109.5 . .
C1 C2 H2C 109.5 . .
H2A C2 H2C 109.5 . .
H2B C2 H2C 109.5 . .
C1 C3 H3A 109.5 . .
C1 C3 H3B 109.5 . .
H3A C3 H3B 109.5 . .
C1 C3 H3C 109.5 . .
H3A C3 H3C 109.5 . .
H3B C3 H3C 109.5 . .
C1 C4 H4A 109.5 . .
C1 C4 H4B 109.5 . .
H4A C4 H4B 109.5 . .
C1 C4 H4C 109.5 . .
H4A C4 H4C 109.5 . .
H4B C4 H4C 109.5 . .
C6 C5 N2 115.0(7) . .
C6 C5 H5A 108.5 . .
N2 C5 H5A 108.5 . .
C6 C5 H5B 108.5 . .
N2 C5 H5B 108.5 . .
H5A C5 H5B 107.5 . .
C5 C6 C7 112.2(9) . .
C5 C6 H6A 109.2 . .
C7 C6 H6A 109.2 . .
C5 C6 H6B 109.2 . .
C7 C6 H6B 109.2 . .
H6A C6 H6B 107.9 . .
C8 C7 C6 117.4(12) . .
C8 C7 H7A 108.0 . .
C6 C7 H7A 108.0 . .
C8 C7 H7B 108.0 . .
C6 C7 H7B 108.0 . .
H7A C7 H7B 107.2 . .
C7 C8 H8A 109.5 . .
C7 C8 H8B 109.5 . .
H8A C8 H8B 109.5 . .
C7 C8 H8C 109.5 . .
H8A C8 H8C 109.5 . .
H8B C8 H8C 109.5 . .
C10 C9 N2 115.4(6) . .
C10 C9 H9A 108.4 . .
N2 C9 H9A 108.4 . .
C10 C9 H9B 108.4 . .
N2 C9 H9B 108.4 . .
H9A C9 H9B 107.5 . .
C9 C10 C11 110.5(7) . .
C9 C10 H10A 109.5 . .
C11 C10 H10A 109.5 . .
C9 C10 H10B 109.5 . .
C11 C10 H10B 109.5 . .
H10A C10 H10B 108.1 . .
C12 C11 C10 114.1(8) . .
C12 C11 H11A 108.7 . .
C10 C11 H11A 108.7 . .
C12 C11 H11B 108.7 . .
C10 C11 H11B 108.7 . .
H11A C11 H11B 107.6 . .
C11 C12 H12A 109.5 . .
C11 C12 H12B 109.5 . .
H12A C12 H12B 109.5 . .
C11 C12 H12C 109.5 . .
H12A C12 H12C 109.5 . .
H12B C12 H12C 109.5 . .
C14 C13 N2 116.1(6) . .
C14 C13 H13A 108.3 . .
N2 C13 H13A 108.3 . .
C14 C13 H13B 108.3 . .
N2 C13 H13B 108.3 . .
H13A C13 H13B 107.4 . .
C15 C14 C13 111.3(7) . .
C15 C14 H14A 109.4 . .
C13 C14 H14A 109.4 . .
C15 C14 H14B 109.4 . .
C13 C14 H14B 109.4 . .
H14A C14 H14B 108.0 . .
C14 C15 C16 115.2(8) . .
C14 C15 H15A 108.5 . .
C16 C15 H15A 108.5 . .
C14 C15 H15B 108.5 . .
C16 C15 H15B 108.5 . .
H15A C15 H15B 107.5 . .
C15 C16 H16A 109.5 . .
C15 C16 H16B 109.5 . .
H16A C16 H16B 109.5 . .
C15 C16 H16C 109.5 . .
H16A C16 H16C 109.5 . .
H16B C16 H16C 109.5 . .
C18 C17 N2 116.9(7) . .
C18 C17 H17A 108.1 . .
N2 C17 H17A 108.1 . .
C18 C17 H17B 108.1 . .
N2 C17 H17B 108.1 . .
H17A C17 H17B 107.3 . .
C17 C18 C19 109.4(8) . .
C17 C18 H18A 109.8 . .
C19 C18 H18A 109.8 . .
C17 C18 H18B 109.8 . .
C19 C18 H18B 109.8 . .
H18A C18 H18B 108.2 . .
C20 C19 C18 114.2(10) . .
C20 C19 H19A 108.7 . .
C18 C19 H19A 108.7 . .
C20 C19 H19B 108.7 . .
C18 C19 H19B 108.7 . .
H19A C19 H19B 107.6 . .
C19 C20 H20A 109.5 . .
C19 C20 H20B 109.5 . .
H20A C20 H20B 109.5 . .
C19 C20 H20C 109.5 . .
H20A C20 H20C 109.5 . .
H20B C20 H20C 109.5 . .
N3 C21 C22 115.1(7) . .
N3 C21 H21A 108.5 . .
C22 C21 H21A 108.5 . .
N3 C21 H21B 108.5 . .
C22 C21 H21B 108.5 . .
H21A C21 H21B 107.5 . .
C23 C22 C21 109.0(9) . .
C23 C22 H22A 109.9 . .
C21 C22 H22A 109.9 . .
C23 C22 H22B 109.9 . .
C21 C22 H22B 109.9 . .
H22A C22 H22B 108.3 . .
C24 C23 C22 114.6(12) . .
C24 C23 H23A 108.6 . .
C22 C23 H23A 108.6 . .
C24 C23 H23B 108.6 . .
C22 C23 H23B 108.6 . .
H23A C23 H23B 107.6 . .
C23 C24 H24A 109.5 . .
C23 C24 H24B 109.5 . .
H24A C24 H24B 109.5 . .
C23 C24 H24C 109.5 . .
H24A C24 H24C 109.5 . .
H24B C24 H24C 109.5 . .
C26 C25 N3 115.0(8) . .
C26 C25 H25A 108.5 . .
N3 C25 H25A 108.5 . .
C26 C25 H25B 108.5 . .
N3 C25 H25B 108.5 . .
H25A C25 H25B 107.5 . .
C27 C26 C25 111.7(9) . .
C27 C26 H26A 109.3 . .
C25 C26 H26A 109.3 . .
C27 C26 H26B 109.3 . .
C25 C26 H26B 109.3 . .
H26A C26 H26B 107.9 . .
C28 C27 C26 116.1(11) . .
C28 C27 H27A 108.3 . .
C26 C27 H27A 108.3 . .
C28 C27 H27B 108.3 . .
C26 C27 H27B 108.3 . .
H27A C27 H27B 107.4 . .
C27 C28 H28A 109.5 . .
C27 C28 H28B 109.5 . .
H28A C28 H28B 109.5 . .
C27 C28 H28C 109.5 . .
H28A C28 H28C 109.5 . .
H28B C28 H28C 109.5 . .
N3 C29 C30 116.3(8) . .
N3 C29 H29A 108.2 . .
C30 C29 H29A 108.2 . .
N3 C29 H29B 108.2 . .
C30 C29 H29B 108.2 . .
H29A C29 H29B 107.4 . .
C31 C30 C29 108.5(11) . .
C31 C30 H30A 110.0 . .
C29 C30 H30A 110.0 . .
C31 C30 H30B 110.0 . .
C29 C30 H30B 110.0 . .
H30A C30 H30B 108.4 . .
C32 C31 C30 109.8(16) . .
C32 C31 H31A 109.7 . .
C30 C31 H31A 109.7 . .
C32 C31 H31B 109.7 . .
C30 C31 H31B 109.7 . .
H31A C31 H31B 108.2 . .
C31 C32 H32A 109.5 . .
C31 C32 H32B 109.5 . .
H32A C32 H32B 109.5 . .
C31 C32 H32C 109.5 . .
H32A C32 H32C 109.5 . .
H32B C32 H32C 109.5 . .
C34 C33 N3 115.6(7) . .
C34 C33 H33A 108.4 . .
N3 C33 H33A 108.4 . .
C34 C33 H33B 108.4 . .
N3 C33 H33B 108.4 . .
H33A C33 H33B 107.4 . .
C35 C34 C33 119.1(11) . .
C35 C34 H34A 107.5 . .
C33 C34 H34A 107.5 . .
C35 C34 H34B 107.5 . .
C33 C34 H34B 107.5 . .
H34A C34 H34B 107.0 . .
C34 C35 C36 117.0(12) . .
C34 C35 H35A 108.1 . .
C36 C35 H35A 108.1 . .
C34 C35 H35B 108.1 . .
C36 C35 H35B 108.1 . .
H35A C35 H35B 107.3 . .
C35 C36 H36A 109.5 . .
C35 C36 H36B 109.5 . .
H36A C36 H36B 109.5 . .
C35 C36 H36C 109.5 . .
H36A C36 H36C 109.5 . .
H36B C36 H36C 109.5 . .
O19 C38 C37 122.5(11) . 3_654
O19 C38 C37 122.8(13) . .
C37 C38 C37 114.7(14) 3_654 .

loop_
_geom_bond_atom_site_label_1
_geom_bond_atom_site_label_2
_geom_bond_distance
_geom_bond_site_symmetry_2
Mo6 O6 1.694(5) .
Mo6 O7 1.879(5) .
Mo6 O12 1.887(5) .
Mo6 O14 1.931(5) .
Mo6 O17 1.981(5) .
Mo6 O1 2.332(4) .
Mo2 O2 1.683(5) .
Mo2 O11 1.877(5) .
Mo2 O9 1.890(5) .
Mo2 O13 1.943(6) .
Mo2 O12 1.981(5) .
Mo2 O1 2.307(4) .
Mo4 O4 1.682(5) .
Mo4 O10 1.879(6) .
Mo4 O17 1.892(5) .
Mo4 O16 1.908(5) .
Mo4 O18 1.989(5) .
Mo4 O1 2.338(4) .
Mo3 O3 1.679(6) .
Mo3 O13 1.894(6) .
Mo3 O14 1.903(5) .
Mo3 O16 1.928(5) .
Mo3 O15 1.937(5) .
Mo3 O1 2.338(4) .
Mo5 O5 1.677(6) .
Mo5 O18 1.890(5) .
Mo5 O8 1.899(6) .
Mo5 O15 1.910(5) .
Mo5 O11 1.986(5) .
Mo5 O1 2.326(4) .
Mo1 N1 1.718(7) .
Mo1 O9 1.949(5) .
Mo1 O10 1.952(5) .
Mo1 O8 1.953(6) .
Mo1 O7 1.967(5) .
Mo1 O1 2.230(4) .
N1 C1 1.433(11) .
N2 C5 1.506(9) .
N2 C9 1.524(9) .
N2 C13 1.529(9) .
N2 C17 1.538(9) .
N3 C21 1.508(11) .
N3 C25 1.509(10) .
N3 C29 1.513(11) .
N3 C33 1.526(11) .
C1 C3 1.449(14) .
C1 C4 1.489(13) .
C1 C2 1.603(15) .
C2 H2A 0.9600 .
C2 H2B 0.9600 .
C2 H2C 0.9600 .
C3 H3A 0.9600 .
C3 H3B 0.9600 .
C3 H3C 0.9600 .
C4 H4A 0.9600 .
C4 H4B 0.9600 .
C4 H4C 0.9600 .
C5 C6 1.489(12) .
C5 H5A 0.9700 .
C5 H5B 0.9700 .
C6 C7 1.490(11) .
C6 H6A 0.9700 .
C6 H6B 0.9700 .
C7 C8 1.453(18) .
C7 H7A 0.9700 .
C7 H7B 0.9700 .
C8 H8A 0.9600 .
C8 H8B 0.9600 .
C8 H8C 0.9600 .
C9 C10 1.511(11) .
C9 H9A 0.9700 .
C9 H9B 0.9700 .
C10 C11 1.514(11) .
C10 H10A 0.9700 .
C10 H10B 0.9700 .
C11 C12 1.485(13) .
C11 H11A 0.9700 .
C11 H11B 0.9700 .
C12 H12A 0.9600 .
C12 H12B 0.9600 .
C12 H12C 0.9600 .
C13 C14 1.504(10) .
C13 H13A 0.9700 .
C13 H13B 0.9700 .
C14 C15 1.488(11) .
C14 H14A 0.9700 .
C14 H14B 0.9700 .
C15 C16 1.512(12) .
C15 H15A 0.9700 .
C15 H15B 0.9700 .
C16 H16A 0.9600 .
C16 H16B 0.9600 .
C16 H16C 0.9600 .
C17 C18 1.486(11) .
C17 H17A 0.9700 .
C17 H17B 0.9700 .
C18 C19 1.535(12) .
C18 H18A 0.9700 .
C18 H18B 0.9700 .
C19 C20 1.503(14) .
C19 H19A 0.9700 .
C19 H19B 0.9700 .
C20 H20A 0.9600 .
C20 H20B 0.9600 .
C20 H20C 0.9600 .
C21 C22 1.519(13) .
C21 H21A 0.9700 .
C21 H21B 0.9700 .
C22 C23 1.511(14) .
C22 H22A 0.9700 .
C22 H22B 0.9700 .
C23 C24 1.462(13) .
C23 H23A 0.9700 .
C23 H23B 0.9700 .
C24 H24A 0.9600 .
C24 H24B 0.9600 .
C24 H24C 0.9600 .
C25 C26 1.507(14) .
C25 H25A 0.9700 .
C25 H25B 0.9700 .
C26 C27 1.464(14) .
C26 H26A 0.9700 .
C26 H26B 0.9700 .
C27 C28 1.462(17) .
C27 H27A 0.9700 .
C27 H27B 0.9700 .
C28 H28A 0.9600 .
C28 H28B 0.9600 .
C28 H28C 0.9600 .
C29 C30 1.514(15) .
C29 H29A 0.9700 .
C29 H29B 0.9700 .
C30 C31 1.499(17) .
C30 H30A 0.9700 .
C30 H30B 0.9700 .
C31 C32 1.466(15) .
C31 H31A 0.9700 .
C31 H31B 0.9700 .
C32 H32A 0.9600 .
C32 H32B 0.9600 .
C32 H32C 0.9600 .
C33 C34 1.469(14) .
C33 H33A 0.9700 .
C33 H33B 0.9700 .
C34 C35 1.463(13) .
C34 H34A 0.9700 .
C34 H34B 0.9700 .
C35 C36 1.470(18) .
C35 H35A 0.9700 .
C35 H35B 0.9700 .
C36 H36A 0.9600 .
C36 H36B 0.9600 .
C36 H36C 0.9600 .
C38 O19 1.210(10) .
C38 C37 1.507(13) 3_654
C38 C37 1.518(9) .
C37 C38 1.507(13) 3_654
